data_7030132
loop_
_publ_author_name
'Wang, Ming-Fang'
'Hong, Xu-Jia'
'Zhan, Qing-Guang'
'Jin, Hong-Guang'
'Liu, Yi-Ting'
'Zheng, Zhi-Peng'
'Xu, Shi-Hai'
'Cai, Yue-Peng'

_publ_section_title
;
 Temperature-/solvent-dependent low-dimensional compounds based on
 quinoline-2,3-dicarboxylic acid: structures and fluorescent properties.
;
_journal_issue 38
_journal_name_full 'Dalton transactions (Cambridge, England : 2003)'
_journal_page_first 11898
_journal_page_last 11906
_journal_paper_doi 10.1039/c2dt31243c
_journal_volume 41
_journal_year 2012
_chemical_formula_moiety 'C20 H12 N2 O4 Zn'
_chemical_formula_sum 'C20 H12 N2 O4 Zn'
_chemical_formula_weight 409.69
_chemical_name_systematic
;
?
;
_space_group_IT_number 15
_symmetry_cell_setting monoclinic
_symmetry_space_group_name_Hall '-C 2yc'
_symmetry_space_group_name_H-M 'C 1 2/c 1'
_atom_sites_solution_hydrogens geom
_atom_sites_solution_primary direct
_atom_sites_solution_secondary difmap
_audit_creation_method SHELXL-97
_cell_angle_alpha 90.00
_cell_angle_beta 114.337(4)
_cell_angle_gamma 90.00
_cell_formula_units_Z 8
_cell_length_a 29.004(9)
_cell_length_b 8.040(3)
_cell_length_c 15.251(5)
_cell_measurement_reflns_used 459
_cell_measurement_temperature 298(2)
_cell_measurement_theta_max 18.55
_cell_measurement_theta_min 2.65
_cell_volume 3240.4(19)
_computing_cell_refinement 'Bruker SAINT'
_computing_data_collection 'Bruker APEX2'
_computing_data_reduction 'Bruker SAINT'
_computing_molecular_graphics 'Bruker SHELXTL'
_computing_publication_material 'Bruker SHELXTL'
_computing_structure_refinement 'SHELXL-97 (Sheldrick, 1997)'
_computing_structure_solution 'SHELXS-97 (Sheldrick, 1990)'
_diffrn_ambient_temperature 298(2)
_diffrn_measured_fraction_theta_full 0.999
_diffrn_measured_fraction_theta_max 0.999
_diffrn_measurement_device_type 'Bruker APEX-II CCD'
_diffrn_measurement_method '\f and \w scans'
_diffrn_radiation_monochromator graphite
_diffrn_radiation_source 'fine-focus sealed tube'
_diffrn_radiation_type MoK\a
_diffrn_radiation_wavelength 0.71073
_diffrn_reflns_av_R_equivalents 0.0872
_diffrn_reflns_av_sigmaI/netI 0.1104
_diffrn_reflns_limit_h_max 34
_diffrn_reflns_limit_h_min -34
_diffrn_reflns_limit_k_max 7
_diffrn_reflns_limit_k_min -9
_diffrn_reflns_limit_l_max 15
_diffrn_reflns_limit_l_min -18
_diffrn_reflns_number 8016
_diffrn_reflns_theta_full 25.19
_diffrn_reflns_theta_max 25.19
_diffrn_reflns_theta_min 1.54
_diffrn_standards_number 0
_exptl_absorpt_coefficient_mu 1.547
_exptl_absorpt_correction_T_max 0.8361
_exptl_absorpt_correction_T_min 0.6891
_exptl_absorpt_correction_type multi-scan
_exptl_absorpt_process_details 'SADABS (Sheldrick, 1996)'
_exptl_crystal_colour colorless
_exptl_crystal_density_diffrn 1.680
_exptl_crystal_density_method 'not measured'
_exptl_crystal_description block
_exptl_crystal_F_000 1664
_exptl_crystal_size_max 0.26
_exptl_crystal_size_mid 0.21
_exptl_crystal_size_min 0.12
_refine_diff_density_max 0.630
_refine_diff_density_min -0.450
_refine_diff_density_rms 0.102
_refine_ls_extinction_method none
_refine_ls_goodness_of_fit_ref 1.043
_refine_ls_hydrogen_treatment constr
_refine_ls_matrix_type full
_refine_ls_number_parameters 244
_refine_ls_number_reflns 2921
_refine_ls_number_restraints 0
_refine_ls_restrained_S_all 1.043
_refine_ls_R_factor_all 0.1131
_refine_ls_R_factor_gt 0.0555
_refine_ls_shift/su_max 0.000
_refine_ls_shift/su_mean 0.000
_refine_ls_structure_factor_coef Fsqd
_refine_ls_weighting_details 'calc w=1/[\s^2^(Fo^2^)+(0.0394P)^2^+0.0000P] where P=(Fo^2^+2Fc^2^)/3'
_refine_ls_weighting_scheme calc
_refine_ls_wR_factor_gt 0.1109
_refine_ls_wR_factor_ref 0.1329
_reflns_number_gt 1652
_reflns_number_total 2921
_reflns_threshold_expression >2sigma(I)
_cod_data_source_file c2dt31243c.txt
_cod_data_source_block 849598(5)
_cod_depositor_comments
;
The following automatic conversions were performed:

'_symmetry_cell_setting' value 'Monoclinic' changed to 'monoclinic'
according to
/usr/data/users/saulius/automatic-downloads/retrospective/RSC/lib/dictionaries/cif_core.dic
dictionary named 'cif_core.dic' version 2.4.2 from 2011-04-26.

Automatic conversion script
Id: cif_fix_values 2281 2013-09-26 08:29:07Z andrius 
;
_cod_original_cell_volume 3240.3(18)
_cod_original_sg_symbol_H-M C2/c
_cod_database_code 7030132

loop_
_symmetry_equiv_pos_as_xyz
'x, y, z'
'-x, y, -z+1/2'
'x+1/2, y+1/2, z'
'-x+1/2, y+1/2, -z+1/2'
'-x, -y, -z'
'x, -y, z-1/2'
'-x+1/2, -y+1/2, -z'
'x+1/2, -y+1/2, z-1/2'

loop_
_atom_site_label
_atom_site_type_symbol
_atom_site_fract_x
_atom_site_fract_y
_atom_site_fract_z
_atom_site_U_iso_or_equiv
_atom_site_adp_type
_atom_site_occupancy
_atom_site_symmetry_multiplicity
_atom_site_calc_flag
_atom_site_refinement_flags
Zn1 Zn 0.12649(2) 0.62177(8) 0.43298(5) 0.0337(2) Uani 1 1 d .
O1 O 0.10341(16) -0.0261(5) 0.3711(3) 0.0537(13) Uani 1 1 d .
O2 O 0.16418(15) -0.1769(5) 0.4801(3) 0.0447(12) Uani 1 1 d .
O3 O 0.14469(16) 0.4092(6) 0.7787(3) 0.0528(13) Uani 1 1 d .
O4 O 0.07932(15) 0.4724(5) 0.8103(3) 0.0440(11) Uani 1 1 d .
N1 N 0.17259(16) 0.4139(5) 0.4941(3) 0.0302(12) Uani 1 1 d .
N2 N 0.08072(16) 0.6242(6) 0.5097(3) 0.0308(11) Uani 1 1 d .
C1 C 0.1519(2) 0.2692(7) 0.4558(4) 0.0306(14) Uani 1 1 d .
H1 H 0.1215 0.2721 0.4012 0.037 Uiso 1 1 calc R
C2 C 0.1721(2) 0.1134(7) 0.4911(4) 0.0301(14) Uani 1 1 d .
C3 C 0.1434(2) -0.0406(8) 0.4416(4) 0.0333(15) Uani 1 1 d .
C4 C 0.2163(2) 0.1114(7) 0.5701(4) 0.0344(14) Uani 1 1 d .
H4 H 0.2307 0.0093 0.5956 0.041 Uiso 1 1 calc R
C5 C 0.2416(2) 0.2575(8) 0.6152(4) 0.0364(15) Uani 1 1 d .
C6 C 0.2875(2) 0.2585(8) 0.6963(4) 0.0462(18) Uani 1 1 d .
H6 H 0.3027 0.1587 0.7243 0.055 Uiso 1 1 calc R
C7 C 0.3101(2) 0.4057(9) 0.7344(5) 0.0529(19) Uani 1 1 d .
H7 H 0.3404 0.4057 0.7890 0.064 Uiso 1 1 calc R
C8 C 0.2885(2) 0.5556(9) 0.6930(4) 0.0500(18) Uani 1 1 d .
H8 H 0.3049 0.6551 0.7186 0.060 Uiso 1 1 calc R
C9 C 0.2433(2) 0.5575(8) 0.6149(4) 0.0429(17) Uani 1 1 d .
H9 H 0.2287 0.6587 0.5882 0.051 Uiso 1 1 calc R
C10 C 0.2183(2) 0.4096(7) 0.5743(4) 0.0325(15) Uani 1 1 d .
C11 C 0.1000(2) 0.5562(7) 0.5965(4) 0.0359(15) Uani 1 1 d .
H11 H 0.1312 0.5033 0.6161 0.043 Uiso 1 1 calc R
C12 C 0.0768(2) 0.5582(7) 0.6605(4) 0.0351(15) Uani 1 1 d .
C13 C 0.1029(3) 0.4702(7) 0.7552(4) 0.0386(16) Uani 1 1 d .
C14 C 0.0323(2) 0.6394(7) 0.6333(4) 0.0357(15) Uani 1 1 d .
H14 H 0.0163 0.6435 0.6750 0.043 Uiso 1 1 calc R
C15 C 0.0096(2) 0.7182(7) 0.5429(4) 0.0339(14) Uani 1 1 d .
C16 C -0.0366(2) 0.8042(8) 0.5111(5) 0.0446(17) Uani 1 1 d .
H16 H -0.0533 0.8145 0.5514 0.053 Uiso 1 1 calc R
C17 C -0.0569(2) 0.8727(8) 0.4213(5) 0.0481(17) Uani 1 1 d .
H17 H -0.0872 0.9311 0.4011 0.058 Uiso 1 1 calc R
C18 C -0.0327(2) 0.8560(8) 0.3596(4) 0.0443(17) Uani 1 1 d .
H18 H -0.0475 0.9000 0.2977 0.053 Uiso 1 1 calc R
C19 C 0.0121(2) 0.7762(7) 0.3894(4) 0.0372(15) Uani 1 1 d .
H19 H 0.0281 0.7681 0.3478 0.045 Uiso 1 1 calc R
C20 C 0.0350(2) 0.7056(7) 0.4804(4) 0.0316(14) Uani 1 1 d .

loop_
_atom_site_aniso_label
_atom_site_aniso_U_11
_atom_site_aniso_U_22
_atom_site_aniso_U_33
_atom_site_aniso_U_23
_atom_site_aniso_U_13
_atom_site_aniso_U_12
Zn1 0.0429(4) 0.0248(4) 0.0320(4) -0.0018(3) 0.0142(3) -0.0013(4)
O1 0.048(3) 0.043(3) 0.051(3) -0.008(2) 0.002(2) -0.007(2)
O2 0.056(3) 0.019(2) 0.052(3) -0.0008(19) 0.015(2) -0.004(2)
O3 0.052(3) 0.053(3) 0.046(3) 0.012(2) 0.012(2) 0.017(3)
O4 0.050(3) 0.048(3) 0.030(3) 0.006(2) 0.013(2) -0.008(2)
N1 0.035(3) 0.027(3) 0.028(3) -0.006(2) 0.011(2) -0.002(2)
N2 0.036(3) 0.032(3) 0.020(3) -0.001(2) 0.007(2) -0.002(3)
C1 0.033(3) 0.027(4) 0.035(4) -0.004(3) 0.016(3) -0.006(3)
C2 0.031(3) 0.021(3) 0.037(4) -0.001(3) 0.013(3) 0.002(3)
C3 0.036(4) 0.023(3) 0.045(4) -0.006(3) 0.021(3) -0.004(3)
C4 0.042(4) 0.024(3) 0.038(4) 0.000(3) 0.018(3) -0.001(3)
C5 0.039(4) 0.035(4) 0.032(4) 0.002(3) 0.010(3) -0.003(3)
C6 0.044(4) 0.041(4) 0.047(4) 0.003(3) 0.011(4) 0.008(3)
C7 0.052(4) 0.050(5) 0.044(4) -0.006(4) 0.007(4) -0.011(4)
C8 0.053(4) 0.046(5) 0.043(5) -0.016(3) 0.012(4) -0.021(4)
C9 0.054(4) 0.030(4) 0.044(4) 0.000(3) 0.020(4) -0.002(3)
C10 0.031(3) 0.036(4) 0.034(4) 0.002(3) 0.017(3) -0.004(3)
C11 0.036(4) 0.028(3) 0.037(4) -0.004(3) 0.008(3) -0.002(3)
C12 0.045(4) 0.029(4) 0.032(4) -0.001(3) 0.016(3) -0.004(3)
C13 0.057(5) 0.026(4) 0.031(4) -0.003(3) 0.015(4) -0.011(3)
C14 0.047(4) 0.036(4) 0.029(4) -0.003(3) 0.020(3) -0.006(3)
C15 0.040(4) 0.030(4) 0.031(4) -0.007(3) 0.014(3) -0.006(3)
C16 0.043(4) 0.044(4) 0.053(5) -0.003(3) 0.026(4) 0.002(3)
C17 0.038(4) 0.046(4) 0.051(4) 0.008(4) 0.009(4) 0.011(3)
C18 0.043(4) 0.046(4) 0.033(4) -0.002(3) 0.005(3) 0.001(4)
C19 0.042(4) 0.033(4) 0.031(4) 0.002(3) 0.010(3) 0.006(3)
C20 0.038(4) 0.021(3) 0.032(4) -0.005(3) 0.011(3) -0.002(3)

loop_
_atom_type_symbol
_atom_type_description
_atom_type_scat_dispersion_real
_atom_type_scat_dispersion_imag
_atom_type_scat_source
C C 0.0033 0.0016 'International Tables Vol C Tables 4.2.6.8 and 6.1.1.4'
H H 0.0000 0.0000 'International Tables Vol C Tables 4.2.6.8 and 6.1.1.4'
N N 0.0061 0.0033 'International Tables Vol C Tables 4.2.6.8 and 6.1.1.4'
O O 0.0106 0.0060 'International Tables Vol C Tables 4.2.6.8 and 6.1.1.4'
Zn Zn 0.2839 1.4301 'International Tables Vol C Tables 4.2.6.8 and 6.1.1.4'

loop_
_geom_angle_atom_site_label_1
_geom_angle_atom_site_label_2
_geom_angle_atom_site_label_3
_geom_angle
_geom_angle_site_symmetry_1
_geom_angle_site_symmetry_3
O2 Zn1 O4 138.55(18) 1_565 6_565
O2 Zn1 N2 100.16(17) 1_565 .
O4 Zn1 N2 100.54(17) 6_565 .
O2 Zn1 N1 110.13(17) 1_565 .
O4 Zn1 N1 100.53(17) 6_565 .
N2 Zn1 N1 101.11(18) . .
C3 O2 Zn1 117.8(4) . 1_545
C13 O4 Zn1 105.6(4) . 6_566
C1 N1 C10 117.4(5) . .
C1 N1 Zn1 114.3(4) . .
C10 N1 Zn1 127.9(4) . .
C11 N2 C20 118.3(5) . .
C11 N2 Zn1 116.7(4) . .
C20 N2 Zn1 124.7(4) . .
N1 C1 C2 125.1(5) . .
N1 C1 H1 117.4 . .
C2 C1 H1 117.4 . .
C4 C2 C1 116.7(5) . .
C4 C2 C3 124.2(5) . .
C1 C2 C3 119.1(5) . .
O1 C3 O2 125.9(6) . .
O1 C3 C2 119.4(6) . .
O2 C3 C2 114.7(5) . .
C2 C4 C5 122.6(6) . .
C2 C4 H4 118.7 . .
C5 C4 H4 118.7 . .
C6 C5 C4 123.6(6) . .
C6 C5 C10 119.7(6) . .
C4 C5 C10 116.7(5) . .
C7 C6 C5 119.9(6) . .
C7 C6 H6 120.1 . .
C5 C6 H6 120.1 . .
C6 C7 C8 121.0(6) . .
C6 C7 H7 119.5 . .
C8 C7 H7 119.5 . .
C9 C8 C7 120.0(6) . .
C9 C8 H8 120.0 . .
C7 C8 H8 120.0 . .
C8 C9 C10 121.0(6) . .
C8 C9 H9 119.5 . .
C10 C9 H9 119.5 . .
N1 C10 C9 120.2(5) . .
N1 C10 C5 121.5(5) . .
C9 C10 C5 118.3(6) . .
N2 C11 C12 124.5(6) . .
N2 C11 H11 117.7 . .
C12 C11 H11 117.7 . .
C14 C12 C11 117.8(6) . .
C14 C12 C13 124.3(6) . .
C11 C12 C13 117.9(6) . .
O3 C13 O4 123.2(6) . .
O3 C13 C12 121.4(6) . .
O4 C13 C12 115.4(6) . .
C12 C14 C15 121.3(5) . .
C12 C14 H14 119.3 . .
C15 C14 H14 119.3 . .
C16 C15 C14 123.6(6) . .
C16 C15 C20 119.1(6) . .
C14 C15 C20 117.3(6) . .
C17 C16 C15 120.0(6) . .
C17 C16 H16 120.0 . .
C15 C16 H16 120.0 . .
C16 C17 C18 120.7(6) . .
C16 C17 H17 119.7 . .
C18 C17 H17 119.7 . .
C19 C18 C17 120.1(6) . .
C19 C18 H18 120.0 . .
C17 C18 H18 120.0 . .
C18 C19 C20 121.8(6) . .
C18 C19 H19 119.1 . .
C20 C19 H19 119.1 . .
N2 C20 C19 121.1(6) . .
N2 C20 C15 120.6(5) . .
C19 C20 C15 118.2(6) . .

loop_
_geom_bond_atom_site_label_1
_geom_bond_atom_site_label_2
_geom_bond_distance
_geom_bond_site_symmetry_2
Zn1 O2 1.920(4) 1_565
Zn1 O4 1.958(4) 6_565
Zn1 N2 2.101(4) .
Zn1 N1 2.103(4) .
O1 C3 1.220(6) .
O2 C3 1.271(7) .
O2 Zn1 1.920(4) 1_545
O3 C13 1.216(7) .
O4 C13 1.285(7) .
O4 Zn1 1.958(4) 6_566
N1 C1 1.329(6) .
N1 C10 1.385(6) .
N2 C11 1.324(6) .
N2 C20 1.379(7) .
C1 C2 1.394(7) .
C1 H1 0.9300 .
C2 C4 1.350(7) .
C2 C3 1.509(7) .
C4 C5 1.405(7) .
C4 H4 0.9300 .
C5 C6 1.395(7) .
C5 C10 1.412(8) .
C6 C7 1.361(8) .
C6 H6 0.9300 .
C7 C8 1.384(8) .
C7 H7 0.9300 .
C8 C9 1.361(7) .
C8 H8 0.9300 .
C9 C10 1.397(8) .
C9 H9 0.9300 .
C11 C12 1.396(8) .
C11 H11 0.9300 .
C12 C14 1.349(7) .
C12 C13 1.503(8) .
C14 C15 1.410(7) .
C14 H14 0.9300 .
C15 C16 1.404(8) .
C15 C20 1.427(8) .
C16 C17 1.365(8) .
C16 H16 0.9300 .
C17 C18 1.393(8) .
C17 H17 0.9300 .
C18 C19 1.349(7) .
C18 H18 0.9300 .
C19 C20 1.390(7) .
C19 H19 0.9300 .

loop_
_geom_torsion_atom_site_label_1
_geom_torsion_atom_site_label_2
_geom_torsion_atom_site_label_3
_geom_torsion_atom_site_label_4
_geom_torsion
_geom_torsion_site_symmetry_1
O2 Zn1 N1 C1 -171.2(4) 1_565
O4 Zn1 N1 C1 -19.5(4) 6_565
N2 Zn1 N1 C1 83.5(4) .
O2 Zn1 N1 C10 16.4(5) 1_565
O4 Zn1 N1 C10 168.1(4) 6_565
N2 Zn1 N1 C10 -88.8(4) .
O2 Zn1 N2 C11 -87.0(4) 1_565
O4 Zn1 N2 C11 129.1(4) 6_565
N1 Zn1 N2 C11 26.0(4) .
O2 Zn1 N2 C20 86.0(4) 1_565
O4 Zn1 N2 C20 -57.8(5) 6_565
N1 Zn1 N2 C20 -160.9(4) .
C10 N1 C1 C2 1.2(8) .
Zn1 N1 C1 C2 -172.0(4) .
N1 C1 C2 C4 -0.3(8) .
N1 C1 C2 C3 178.1(5) .
Zn1 O2 C3 O1 -7.2(8) 1_545
Zn1 O2 C3 C2 172.0(3) 1_545
C4 C2 C3 O1 179.2(5) .
C1 C2 C3 O1 0.8(8) .
C4 C2 C3 O2 -0.1(8) .
C1 C2 C3 O2 -178.4(5) .
C1 C2 C4 C5 -0.5(8) .
C3 C2 C4 C5 -178.9(5) .
C2 C4 C5 C6 -179.3(6) .
C2 C4 C5 C10 0.4(9) .
C4 C5 C6 C7 178.5(6) .
C10 C5 C6 C7 -1.2(9) .
C5 C6 C7 C8 -1.0(10) .
C6 C7 C8 C9 2.1(10) .
C7 C8 C9 C10 -1.0(10) .
C1 N1 C10 C9 176.7(5) .
Zn1 N1 C10 C9 -11.2(7) .
C1 N1 C10 C5 -1.3(8) .
Zn1 N1 C10 C5 170.9(4) .
C8 C9 C10 N1 -179.2(5) .
C8 C9 C10 C5 -1.2(9) .
C6 C5 C10 N1 -179.7(5) .
C4 C5 C10 N1 0.5(8) .
C6 C5 C10 C9 2.3(8) .
C4 C5 C10 C9 -177.5(5) .
C20 N2 C11 C12 1.2(8) .
Zn1 N2 C11 C12 174.7(4) .
N2 C11 C12 C14 -2.1(9) .
N2 C11 C12 C13 178.0(5) .
Zn1 O4 C13 O3 4.4(7) 6_566
Zn1 O4 C13 C12 -172.1(4) 6_566
C14 C12 C13 O3 -174.7(6) .
C11 C12 C13 O3 5.2(9) .
C14 C12 C13 O4 1.8(9) .
C11 C12 C13 O4 -178.3(5) .
C11 C12 C14 C15 0.7(9) .
C13 C12 C14 C15 -179.4(5) .
C12 C14 C15 C16 180.0(6) .
C12 C14 C15 C20 1.3(9) .
C14 C15 C16 C17 -177.9(6) .
C20 C15 C16 C17 0.8(9) .
C15 C16 C17 C18 1.1(10) .
C16 C17 C18 C19 -2.2(10) .
C17 C18 C19 C20 1.3(9) .
C11 N2 C20 C19 -178.4(5) .
Zn1 N2 C20 C19 8.6(7) .
C11 N2 C20 C15 1.0(8) .
Zn1 N2 C20 C15 -172.0(4) .
C18 C19 C20 N2 179.9(5) .
C18 C19 C20 C15 0.5(9) .
C16 C15 C20 N2 179.1(5) .
C14 C15 C20 N2 -2.2(8) .
C16 C15 C20 C19 -1.5(8) .
C14 C15 C20 C19 177.2(5) .
